data_2228504
loop_
_publ_author_name
'Gharagozlou, Mehrnaz'
'Langer, Vratislav'
'Nemati, Andya'

_publ_section_title
;
 Hexaaquazinc(II) bis[tris(3-carboxypyridine-2-carboxylato)zincate(II)]
;
_journal_coeditor_code OM2373
_journal_issue 12
_journal_name_full 'Acta Crystallographica Section E'
_journal_page_first m1606
_journal_page_last m1607
_journal_paper_doi 10.1107/S1600536810047252
_journal_volume 66
_journal_year 2010
_chemical_formula_iupac '[Zn (H2 O)6] [Zn (C7 H4 N O4)3]2'
_chemical_formula_moiety 'H12 O6 Zn 2+, 2(C21 H12 N3 O12 Zn -)'
_chemical_formula_sum 'C42 H36 N6 O30 Zn3'
_chemical_formula_weight 1300.88
_chemical_name_common Hexaaquazinc(II)bis[tris(5-carboxypyridine-6-carboxylato)zincate(II)]
_chemical_name_systematic
;
Hexaaquazinc(II) bis[tris(3-carboxypyridine-2-carboxylato)zincate(II)]
;
_space_group_IT_number 147
_symmetry_cell_setting trigonal
_symmetry_space_group_name_Hall '-P 3'
_symmetry_space_group_name_H-M 'P -3'
_atom_sites_solution_hydrogens geom
_atom_sites_solution_primary direct
_atom_sites_solution_secondary difmap
_audit_creation_method SHELXL-97
_cell_angle_alpha 90.00
_cell_angle_beta 90.00
_cell_angle_gamma 120.00
_cell_formula_units_Z 1
_cell_length_a 14.470(4)
_cell_length_b 14.470(4)
_cell_length_c 6.284(2)
_cell_measurement_reflns_used 1491
_cell_measurement_temperature 153(2)
_cell_measurement_theta_max 22.54
_cell_measurement_theta_min 2.81
_cell_volume 1139.5(6)
_computing_cell_refinement 'SAINT (Bruker, 2003)'
_computing_data_collection 'SMART (Bruker, 2003)'
_computing_data_reduction 'SAINT (Bruker, 2003)'
_computing_molecular_graphics 'DIAMOND (Brandenburg, 2010)'
_computing_publication_material 'SHELXTL (Sheldrick, 2008)'
_computing_structure_refinement 'SHELXL97 (Sheldrick, 2008)'
_computing_structure_solution 'SHELXS97 (Sheldrick, 2008)'
_diffrn_ambient_temperature 153(2)
_diffrn_measured_fraction_theta_full 0.993
_diffrn_measured_fraction_theta_max 0.993
_diffrn_measurement_device_type 'Siemens SMART CCD area-detector'
_diffrn_measurement_method \w
_diffrn_radiation_monochromator graphite
_diffrn_radiation_source 'fine-focus sealed tube'
_diffrn_radiation_type MoK\a
_diffrn_radiation_wavelength 0.71073
_diffrn_reflns_av_R_equivalents 0.1543
_diffrn_reflns_av_sigmaI/netI 0.0816
_diffrn_reflns_limit_h_max 17
_diffrn_reflns_limit_h_min -17
_diffrn_reflns_limit_k_max 17
_diffrn_reflns_limit_k_min -17
_diffrn_reflns_limit_l_max 7
_diffrn_reflns_limit_l_min -7
_diffrn_reflns_number 10776
_diffrn_reflns_theta_full 25.11
_diffrn_reflns_theta_max 25.11
_diffrn_reflns_theta_min 2.82
_diffrn_standards_decay_% 0
_diffrn_standards_number 0
_exptl_absorpt_coefficient_mu 1.683
_exptl_absorpt_correction_T_max 0.5383
_exptl_absorpt_correction_T_min 0.2373
_exptl_absorpt_correction_type multi-scan
_exptl_absorpt_process_details '(SADABS; Sheldrick, 2003)'
_exptl_crystal_colour colourless
_exptl_crystal_density_diffrn 1.896
_exptl_crystal_density_method 'not measured'
_exptl_crystal_description block
_exptl_crystal_F_000 660
_exptl_crystal_size_max 1.20
_exptl_crystal_size_mid 0.44
_exptl_crystal_size_min 0.42
_refine_diff_density_max 0.861
_refine_diff_density_min -0.821
_refine_ls_extinction_coef 0.035(5)
_refine_ls_extinction_expression Fc^*^=kFc[1+0.001xFc^2^\l^3^/sin(2\q)]^-1/4^
_refine_ls_extinction_method 'SHELXL97 (Sheldrick, 2008)'
_refine_ls_goodness_of_fit_ref 1.002
_refine_ls_hydrogen_treatment mixed
_refine_ls_matrix_type full
_refine_ls_number_parameters 133
_refine_ls_number_reflns 1356
_refine_ls_number_restraints 4
_refine_ls_restrained_S_all 1.001
_refine_ls_R_factor_all 0.0920
_refine_ls_R_factor_gt 0.0609
_refine_ls_shift/su_max 0.000
_refine_ls_shift/su_mean 0.000
_refine_ls_structure_factor_coef Fsqd
_refine_ls_weighting_details 'calc w=1/[\s^2^(Fo^2^)+(0.0993P)^2^+0.9035P] where P=(Fo^2^+2Fc^2^)/3'
_refine_ls_weighting_scheme calc
_refine_ls_wR_factor_gt 0.1423
_refine_ls_wR_factor_ref 0.1580
_reflns_number_gt 1009
_reflns_number_total 1356
_reflns_threshold_expression I>2sigma(I)
_cod_data_source_file om2373.cif
_cod_data_source_block I
_cod_original_cell_volume 1139.4(6)
_cod_database_code 2228504
_cod_database_fobs_code 2228504

loop_
_symmetry_equiv_pos_as_xyz
'x, y, z'
'-y, x-y, z'
'-x+y, -x, z'
'-x, -y, -z'
'y, -x+y, -z'
'x-y, x, -z'

loop_
_atom_site_type_symbol
_atom_site_label
_atom_site_fract_x
_atom_site_fract_y
_atom_site_fract_z
_atom_site_U_iso_or_equiv
_atom_site_adp_type
_atom_site_calc_flag
_atom_site_refinement_flags
_atom_site_occupancy
_atom_site_disorder_assembly
_atom_site_disorder_group
Zn Zn1 0.3333 0.6667 0.29441(18) 0.0155(4) Uani d S 1 . .
O O1 0.2510(3) 0.5298(3) 0.1090(6) 0.0193(9) Uani d . 1 . .
O O2 0.1958(3) 0.3552(3) 0.0954(6) 0.0194(10) Uani d . 1 . .
O O3 0.3623(3) 0.2972(3) 0.1662(6) 0.0213(10) Uani d D 1 . .
H H3 0.352(5) 0.247(4) 0.086(9) 0.032 Uiso d D 1 . .
O O4 0.2312(4) 0.1865(3) 0.3858(7) 0.0322(11) Uani d . 1 . .
N N1 0.3482(4) 0.5491(4) 0.4789(7) 0.0161(11) Uani d . 1 . .
C C2 0.3119(4) 0.4565(4) 0.3746(8) 0.0155(12) Uani d . 1 . .
C C3 0.3237(4) 0.3729(4) 0.4533(9) 0.0167(13) Uani d . 1 . .
C C4 0.3667(5) 0.3851(5) 0.6543(10) 0.0216(14) Uani d . 1 . .
H H4 0.3725 0.3283 0.7164 0.026 Uiso calc R 1 . .
C C5 0.4011(4) 0.4781(5) 0.7648(9) 0.0200(13) Uani d . 1 . .
H H5 0.4294 0.4863 0.9044 0.024 Uiso calc R 1 . .
C C6 0.3935(4) 0.5601(5) 0.6677(9) 0.0183(13) Uani d . 1 . .
H H6 0.4219 0.6267 0.7391 0.022 Uiso calc R 1 . .
C C7 0.2490(4) 0.4467(4) 0.1750(9) 0.0168(13) Uani d . 1 . .
C C8 0.2983(5) 0.2751(4) 0.3263(9) 0.0187(13) Uani d . 1 . .
Zn Zn2 0.0000 0.0000 0.0000 0.0226(5) Uani d S 1 . .
O O5 0.0098(3) 0.1271(4) 0.1776(7) 0.0305(11) Uani d D 1 . .
H H51 -0.038(3) 0.109(5) 0.267(8) 0.046 Uiso d D 1 . .
H H52 0.069(2) 0.161(5) 0.238(9) 0.046 Uiso d D 1 . .

loop_
_atom_site_aniso_label
_atom_site_aniso_U_11
_atom_site_aniso_U_22
_atom_site_aniso_U_33
_atom_site_aniso_U_12
_atom_site_aniso_U_13
_atom_site_aniso_U_23
Zn1 0.0124(5) 0.0124(5) 0.0217(7) 0.0062(2) 0.000 0.000
O1 0.017(2) 0.016(2) 0.024(2) 0.0074(18) -0.0023(17) -0.0024(17)
O2 0.016(2) 0.011(2) 0.031(2) 0.0056(18) -0.0076(17) -0.0055(17)
O3 0.019(2) 0.016(2) 0.029(3) 0.0096(19) 0.0048(19) -0.0047(18)
O4 0.040(3) 0.013(2) 0.035(3) 0.007(2) 0.012(2) 0.0014(19)
N1 0.012(2) 0.012(2) 0.020(3) 0.003(2) 0.0024(19) -0.003(2)
C2 0.013(3) 0.013(3) 0.018(3) 0.005(2) 0.001(2) 0.002(2)
C3 0.011(3) 0.013(3) 0.025(3) 0.005(2) 0.003(2) 0.000(2)
C4 0.021(3) 0.021(3) 0.027(3) 0.014(3) 0.003(3) 0.001(3)
C5 0.015(3) 0.027(3) 0.021(3) 0.013(3) -0.002(2) -0.002(3)
C6 0.014(3) 0.025(3) 0.018(3) 0.012(3) -0.002(2) -0.005(2)
C7 0.009(3) 0.022(3) 0.022(3) 0.010(3) 0.003(2) 0.000(3)
C8 0.020(3) 0.015(3) 0.026(3) 0.012(3) -0.001(3) 0.001(2)
Zn2 0.0185(6) 0.0185(6) 0.0307(11) 0.0092(3) 0.000 0.000
O5 0.018(2) 0.029(3) 0.038(3) 0.008(2) 0.001(2) -0.004(2)

loop_
_atom_type_symbol
_atom_type_description
_atom_type_scat_dispersion_real
_atom_type_scat_dispersion_imag
_atom_type_scat_source
C C 0.0033 0.0016 'International Tables Vol C Tables 4.2.6.8 and 6.1.1.4'
H H 0.0000 0.0000 'International Tables Vol C Tables 4.2.6.8 and 6.1.1.4'
N N 0.0061 0.0033 'International Tables Vol C Tables 4.2.6.8 and 6.1.1.4'
O O 0.0106 0.0060 'International Tables Vol C Tables 4.2.6.8 and 6.1.1.4'
Zn Zn 0.2839 1.4301 'International Tables Vol C Tables 4.2.6.8 and 6.1.1.4'

loop_
_geom_angle_atom_site_label_1
_geom_angle_atom_site_label_2
_geom_angle_atom_site_label_3
_geom_angle_site_symmetry_1
_geom_angle_site_symmetry_3
_geom_angle
_geom_angle_publ_flag
O1 Zn1 O1 . 2_665 91.76(15) y
O1 Zn1 N1 . 2_665 165.35(16) y
O1 Zn1 N1 . . 77.62(16) y
O1 Zn1 N1 2_665 . 98.55(15) y
N1 Zn1 N1 2_665 . 93.83(16) y
C7 O1 Zn1 . . 116.9(4) ?
C8 O3 H3 . . 117(5) ?
C6 N1 C2 . . 118.7(5) ?
C6 N1 Zn1 . . 128.6(4) ?
C2 N1 Zn1 . . 112.5(3) ?
N1 C2 C3 . . 122.5(5) ?
N1 C2 C7 . . 114.5(5) ?
C3 C2 C7 . . 122.8(5) ?
C4 C3 C2 . . 117.2(5) ?
C4 C3 C8 . . 119.2(5) ?
C2 C3 C8 . . 123.5(5) ?
C3 C4 C5 . . 120.6(5) ?
C3 C4 H4 . . 119.7 ?
C5 C4 H4 . . 119.7 ?
C6 C5 C4 . . 118.2(5) ?
C6 C5 H5 . . 120.9 ?
C4 C5 H5 . . 120.9 ?
N1 C6 C5 . . 122.5(5) ?
N1 C6 H6 . . 118.8 ?
C5 C6 H6 . . 118.8 ?
O2 C7 O1 . . 125.8(5) ?
O2 C7 C2 . . 116.8(5) ?
O1 C7 C2 . . 117.3(5) ?
O4 C8 O3 . . 126.5(5) ?
O4 C8 C3 . . 121.3(5) ?
O3 C8 C3 . . 111.9(5) ?
O5 Zn2 O5 . 4 180.0 y
O5 Zn2 O5 . 6 85.74(18) y
Zn2 O5 H51 . . 114(5) ?
Zn2 O5 H52 . . 111(5) ?
H51 O5 H52 . . 109(3) ?

loop_
_geom_bond_atom_site_label_1
_geom_bond_atom_site_label_2
_geom_bond_site_symmetry_2
_geom_bond_distance
_geom_bond_publ_flag
Zn1 O1 . 2.083(4) y
Zn1 N1 . 2.157(5) y
O1 C7 . 1.259(7) y
O2 C7 . 1.256(7) y
O3 C8 . 1.294(7) y
O3 H3 . 0.83(5) ?
O4 C8 . 1.217(7) y
N1 C6 . 1.327(7) ?
N1 C2 . 1.340(7) ?
C2 C3 . 1.393(8) ?
C2 C7 . 1.514(8) ?
C3 C4 . 1.380(8) ?
C3 C8 . 1.502(8) ?
C4 C5 . 1.369(8) ?
C4 H4 . 0.9500 ?
C5 C6 . 1.386(8) ?
C5 H5 . 0.9500 ?
C6 H6 . 0.9500 ?
Zn2 O5 . 2.095(5) y
O5 H51 . 0.82(5) ?
O5 H52 . 0.83(6) ?

loop_
_geom_hbond_atom_site_label_D
_geom_hbond_atom_site_label_H
_geom_hbond_atom_site_label_A
_geom_hbond_site_symmetry_A
_geom_hbond_distance_DH
_geom_hbond_distance_HA
_geom_hbond_distance_DA
_geom_hbond_angle_DHA
O3 H3 O2 5 0.83(5) 1.72(2) 2.547(5) 169(7)
O5 H52 O4 . 0.83(5) 2.38(4) 3.157(7) 156(7)
O5 H51 O4 2 0.82(6) 2.02(3) 2.795(6) 158(6)

loop_
_geom_torsion_atom_site_label_1
_geom_torsion_atom_site_label_2
_geom_torsion_atom_site_label_3
_geom_torsion_atom_site_label_4
_geom_torsion_site_symmetry_1
_geom_torsion_site_symmetry_2
_geom_torsion_site_symmetry_3
_geom_torsion_site_symmetry_4
_geom_torsion
_geom_torsion_publ_flag
O1 Zn1 O1 C7 3_565 . . . -172.0(4) ?
O1 Zn1 O1 C7 2_665 . . . 96.2(4) ?
N1 Zn1 O1 C7 3_565 . . . -94.3(4) ?
N1 Zn1 O1 C7 2_665 . . . 53.1(8) ?
N1 Zn1 O1 C7 . . . . -2.2(4) ?
O1 Zn1 N1 C6 3_565 . . . -132.6(6) ?
O1 Zn1 N1 C6 . . . . -176.9(5) ?
O1 Zn1 N1 C6 2_665 . . . 93.2(5) ?
N1 Zn1 N1 C6 3_565 . . . -79.0(4) ?
N1 Zn1 N1 C6 2_665 . . . 15.1(5) ?
O1 Zn1 N1 C2 3_565 . . . 52.4(8) ?
O1 Zn1 N1 C2 . . . . 8.0(4) ?
O1 Zn1 N1 C2 2_665 . . . -81.9(4) ?
N1 Zn1 N1 C2 3_565 . . . 105.9(4) ?
N1 Zn1 N1 C2 2_665 . . . -159.9(4) ?
C6 N1 C2 C3 . . . . -2.5(8) ?
Zn1 N1 C2 C3 . . . . 173.1(4) ?
C6 N1 C2 C7 . . . . 172.4(5) ?
Zn1 N1 C2 C7 . . . . -12.0(6) ?
N1 C2 C3 C4 . . . . 5.4(8) ?
C7 C2 C3 C4 . . . . -169.1(5) ?
N1 C2 C3 C8 . . . . -170.8(5) ?
C7 C2 C3 C8 . . . . 14.7(9) ?
C2 C3 C4 C5 . . . . -3.3(9) ?
C8 C3 C4 C5 . . . . 173.0(5) ?
C3 C4 C5 C6 . . . . -1.3(9) ?
C2 N1 C6 C5 . . . . -2.6(8) ?
Zn1 N1 C6 C5 . . . . -177.4(4) ?
C4 C5 C6 N1 . . . . 4.5(9) ?
Zn1 O1 C7 O2 . . . . 173.2(4) ?
Zn1 O1 C7 C2 . . . . -3.5(6) ?
N1 C2 C7 O2 . . . . -166.2(5) ?
C3 C2 C7 O2 . . . . 8.7(8) ?
N1 C2 C7 O1 . . . . 10.8(7) ?
C3 C2 C7 O1 . . . . -174.3(5) ?
C4 C3 C8 O4 . . . . 63.8(8) ?
C2 C3 C8 O4 . . . . -120.1(7) ?
C4 C3 C8 O3 . . . . -110.0(6) ?
C2 C3 C8 O3 . . . . 66.1(7) ?
